data_1534427
loop_
_publ_author_name
'Rybakov, V.B.'
'Aslanov, L.A.'
'Fokina, Z.A.'
'Volkov, S.V.'
'Grafov, A.V.'
'Pekhn'o, V.I.'

_publ_section_title
;
 X-ray structural study of palladium(II) chlorochalcogenide complexes.
;
_journal_name_full 'Zhurnal Neorganicheskoi Khimii'
_journal_page_first 1197
_journal_page_last 1201
_journal_volume 36
_journal_year 1991
_chemical_formula_sum 'Cl6 Pd S2'
_chemical_name_systematic '(Pd Cl2 (S Cl2)2)'
_space_group_IT_number 2
_symmetry_space_group_name_Hall '-P 1'
_symmetry_space_group_name_H-M 'P -1'
_cell_angle_alpha 104.2
_cell_angle_beta 98.1
_cell_angle_gamma 94.5
_cell_formula_units_Z 1
_cell_length_a 4.367
_cell_length_b 6.874
_cell_length_c 8.229
_cell_volume 235.438
_citation_journal_id_ASTM ZNOKAQ
_cod_data_source_file Rybakov_ZNOKAQ_1991_1144.cif
_cod_data_source_block Cl6Pd1S2
_cod_original_cell_volume 235.4379
_cod_original_formula_sum 'Cl6 Pd1 S2'
_cod_database_code 1534427

loop_
_symmetry_equiv_pos_as_xyz
x,y,z
-x,-y,-z

loop_
_atom_site_label
_atom_site_type_symbol
_atom_site_fract_x
_atom_site_fract_y
_atom_site_fract_z
_atom_site_occupancy
_atom_site_U_iso_or_equiv
Cl3 Cl-1 0.2553 0.1941 0.4451 1 0.0
S1 S+2 0.3147 0.2397 0.2179 1 0.0
Cl1 Cl-1 0.3039 0.1428 -0.1592 1 0.0
Pd1 Pd+2 0 0 0 1 0.0
Cl2 Cl-1 0.0946 0.4893 0.2182 1 0.0
